data_7221577
loop_
_publ_author_name
'Figueira, Cl\'audia A.'
'Lopes, Patr\'icia S.'
'Gomes, Clara S. B.'
'Veiros, Lu\'is F.'
'Gomes, Pedro T.'

_publ_section_title
;
 Exploring the influence of steric hindrance and electronic nature of
 substituents in the supramolecular arrangements of 5-(substituted
 phenyl)-2-formylpyrroles
;
_journal_issue 33
_journal_name_full CrystEngComm
_journal_page_first 6406
_journal_paper_doi 10.1039/C5CE00927H
_journal_volume 17
_journal_year 2015
_chemical_formula_moiety 'C11 H8 F N O'
_chemical_formula_sum 'C11 H8 F N O'
_chemical_formula_weight 189.18
_chemical_name_common 5-(4-fluorophenyl)-2-formylpyrrole
_chemical_name_systematic 5-(4-fluorophenyl)-1H-pyrrole-2-carbaldehyde
_space_group_crystal_system orthorhombic
_space_group_IT_number 19
_space_group_name_Hall 'P 2ac 2ab'
_space_group_name_H-M_alt 'P 21 21 21'
_symmetry_cell_setting orthorhombic
_symmetry_space_group_name_Hall 'P 2ac 2ab'
_symmetry_space_group_name_H-M 'P 21 21 21'
_atom_sites_solution_hydrogens mixed
_audit_creation_method SHELXL-2014
_audit_update_record
;
2015-05-08 deposited with the CCDC.
2015-07-16 downloaded from the CCDC.
;
_cell_angle_alpha 90
_cell_angle_beta 90
_cell_angle_gamma 90
_cell_formula_units_Z 4
_cell_length_a 5.5758(8)
_cell_length_b 6.3791(6)
_cell_length_c 24.493(3)
_cell_measurement_reflns_used 417
_cell_measurement_temperature 150(2)
_cell_measurement_theta_max 20.19
_cell_measurement_theta_min 3.75
_cell_volume 871.18(18)
_computing_cell_refinement 'Bruker SAINT'
_computing_data_collection 'Bruker APEX2'
_computing_data_reduction 'Bruker SAINT'
_computing_molecular_graphics ORTEP
_computing_publication_material enCIFer
_computing_structure_refinement 'SHELXL-2014 (Sheldrick, 2014)'
_computing_structure_solution SIR2004
_diffrn_ambient_temperature 150(2)
_diffrn_measured_fraction_theta_full 0.976
_diffrn_measured_fraction_theta_max 0.976
_diffrn_measurement_device_type 'Bruker APEX-II CCD'
_diffrn_measurement_method '\f and \w scans'
_diffrn_radiation_probe x-ray
_diffrn_radiation_type MoK\a
_diffrn_radiation_wavelength 0.71073
_diffrn_reflns_av_R_equivalents 0.0430
_diffrn_reflns_av_unetI/netI 0.0954
_diffrn_reflns_laue_measured_fraction_full 0.976
_diffrn_reflns_laue_measured_fraction_max 0.976
_diffrn_reflns_limit_h_max 5
_diffrn_reflns_limit_h_min -6
_diffrn_reflns_limit_k_max 7
_diffrn_reflns_limit_k_min -7
_diffrn_reflns_limit_l_max 25
_diffrn_reflns_limit_l_min -29
_diffrn_reflns_number 2893
_diffrn_reflns_point_group_measured_fraction_full 0.963
_diffrn_reflns_point_group_measured_fraction_max 0.962
_diffrn_reflns_theta_full 25.242
_diffrn_reflns_theta_max 25.581
_diffrn_reflns_theta_min 1.663
_exptl_absorpt_coefficient_mu 0.108
_exptl_absorpt_correction_T_max 0.994
_exptl_absorpt_correction_T_min 0.975
_exptl_absorpt_correction_type multi-scan
_exptl_absorpt_process_details 'SADABS (Sheldrick, 1996)'
_exptl_crystal_colour Yellow
_exptl_crystal_density_diffrn 1.442
_exptl_crystal_description Prism
_exptl_crystal_F_000 392
_exptl_crystal_recrystallization_method 'Re-crystallisation from solvent: Dichloromethane'
_exptl_crystal_size_max 0.240
_exptl_crystal_size_mid 0.100
_exptl_crystal_size_min 0.060
_refine_diff_density_max 0.215
_refine_diff_density_min -0.198
_refine_diff_density_rms 0.050
_refine_ls_extinction_method none
_refine_ls_goodness_of_fit_ref 0.948
_refine_ls_hydrogen_treatment mixed
_refine_ls_matrix_type full
_refine_ls_number_parameters 131
_refine_ls_number_reflns 1574
_refine_ls_number_restraints 0
_refine_ls_restrained_S_all 0.948
_refine_ls_R_factor_all 0.0950
_refine_ls_R_factor_gt 0.0500
_refine_ls_shift/su_max 0.000
_refine_ls_shift/su_mean 0.000
_refine_ls_structure_factor_coef Fsqd
_refine_ls_weighting_details 'w=1/[\s^2^(Fo^2^)+(0.0307P)^2^] where P=(Fo^2^+2Fc^2^)/3'
_refine_ls_weighting_scheme calc
_refine_ls_wR_factor_gt 0.0785
_refine_ls_wR_factor_ref 0.0889
_reflns_Friedel_coverage 0.619
_reflns_friedel_fraction_full 0.943
_reflns_friedel_fraction_max 0.939
_reflns_number_gt 1049
_reflns_number_total 1574
_reflns_threshold_expression 'I > 2\s(I)'
_cod_data_source_file c5ce00927h2.cif
_cod_data_source_block 7
_cod_depositor_comments 'Adding full bibliography for 7221571--7221577.cif.'
_cod_original_cell_volume 871.20(19)
_cod_database_code 7221577
_shelx_space_group_comment
;
The symmetry employed for this shelxl refinement is uniquely defined
by the following loop, which should always be used as a source of
symmetry information in preference to the above space-group names.
They are only intended as comments.
;
_shelx_estimated_absorpt_t_min 0.975
_shelx_estimated_absorpt_t_max 0.994
_shelxl_version_number 2014-3

loop_
_space_group_symop_operation_xyz
'x, y, z'
'-x+1/2, -y, z+1/2'
'x+1/2, -y+1/2, -z'
'-x, y+1/2, -z+1/2'

loop_
_atom_site_label
_atom_site_type_symbol
_atom_site_fract_x
_atom_site_fract_y
_atom_site_fract_z
_atom_site_U_iso_or_equiv
_atom_site_adp_type
_atom_site_occupancy
_atom_site_site_symmetry_order
_atom_site_calc_flag
_atom_site_refinement_flags_posn
_atom_site_refinement_flags_adp
F1 F 0.3207(5) 0.1871(4) 0.50960(10) 0.0411(8) Uani 1 1 d . .
O1 O 0.0558(5) -0.8057(4) 0.76884(11) 0.0266(8) Uani 1 1 d . .
N1 N 0.2853(6) -0.5805(5) 0.68069(14) 0.0184(9) Uani 1 1 d . .
C2 C 0.3617(7) -0.7679(6) 0.70318(16) 0.0192(11) Uani 1 1 d . .
C3 C 0.5655(8) -0.8286(6) 0.67571(16) 0.0225(10) Uani 1 1 d . .
H3 H 0.6558 -0.9525 0.6822 0.027 Uiso 1 1 calc R U
C4 C 0.6160(8) -0.6750(6) 0.63650(17) 0.0216(10) Uani 1 1 d . .
H4 H 0.7478 -0.6746 0.6119 0.026 Uiso 1 1 calc R U
C5 C 0.4366(8) -0.5224(6) 0.64019(16) 0.0184(10) Uani 1 1 d . .
C6 C 0.2325(8) -0.8740(6) 0.74520(17) 0.0223(11) Uani 1 1 d . .
H6 H 0.2884 -1.0088 0.7557 0.027 Uiso 1 1 calc R U
C7 C 0.4031(7) -0.3324(6) 0.60702(16) 0.0177(10) Uani 1 1 d . .
C8 C 0.5775(8) -0.2780(6) 0.56868(16) 0.0211(10) Uani 1 1 d . .
H8 H 0.7173 -0.3620 0.5652 0.025 Uiso 1 1 calc R U
C9 C 0.5496(8) -0.1037(6) 0.53575(16) 0.0238(11) Uani 1 1 d . .
H9 H 0.6672 -0.0677 0.5093 0.029 Uiso 1 1 calc R U
C10 C 0.3476(9) 0.0156(6) 0.54236(17) 0.0248(11) Uani 1 1 d . .
C11 C 0.1730(8) -0.0322(6) 0.57917(16) 0.0246(11) Uani 1 1 d . .
H11 H 0.0342 0.0532 0.5824 0.030 Uiso 1 1 calc R U
C12 C 0.2015(8) -0.2076(6) 0.61175(18) 0.0235(10) Uani 1 1 d . .
H12 H 0.0812 -0.2426 0.6377 0.028 Uiso 1 1 calc R U
H1 H 0.161(8) -0.505(5) 0.6923(17) 0.030(13) Uiso 1 1 d . .

loop_
_atom_site_aniso_label
_atom_site_aniso_U_11
_atom_site_aniso_U_22
_atom_site_aniso_U_33
_atom_site_aniso_U_23
_atom_site_aniso_U_13
_atom_site_aniso_U_12
F1 0.0432(17) 0.0342(13) 0.0459(19) 0.0177(13) -0.0050(15) 0.0039(15)
O1 0.0262(19) 0.0211(14) 0.0325(19) 0.0050(14) 0.0072(17) 0.0001(15)
N1 0.017(2) 0.0166(18) 0.022(2) -0.0018(16) 0.0043(19) -0.0004(16)
C2 0.016(2) 0.016(2) 0.025(3) 0.0008(18) 0.000(2) -0.0036(18)
C3 0.027(3) 0.0151(19) 0.025(2) -0.0032(19) 0.002(2) 0.001(2)
C4 0.026(3) 0.0218(19) 0.017(2) -0.0008(19) 0.006(2) 0.002(2)
C5 0.022(3) 0.020(2) 0.014(2) -0.0015(18) 0.002(2) -0.0017(19)
C6 0.025(3) 0.019(2) 0.023(3) -0.0012(18) -0.005(2) 0.001(2)
C7 0.020(3) 0.0147(19) 0.019(2) -0.0023(18) -0.003(2) -0.0004(19)
C8 0.020(3) 0.021(2) 0.022(2) -0.0006(19) 0.003(2) 0.0025(19)
C9 0.028(3) 0.026(2) 0.018(2) 0.0058(19) 0.001(2) -0.004(2)
C10 0.035(3) 0.014(2) 0.025(3) 0.0050(19) -0.008(2) -0.002(2)
C11 0.019(3) 0.026(2) 0.029(3) 0.003(2) 0.003(2) 0.007(2)
C12 0.019(3) 0.024(2) 0.027(3) 0.0020(19) -0.002(2) 0.001(2)

loop_
_atom_type_symbol
_atom_type_description
_atom_type_scat_dispersion_real
_atom_type_scat_dispersion_imag
_atom_type_scat_source
C C 0.0033 0.0016 'International Tables Vol C Tables 4.2.6.8 and 6.1.1.4'
H H 0.0000 0.0000 'International Tables Vol C Tables 4.2.6.8 and 6.1.1.4'
N N 0.0061 0.0033 'International Tables Vol C Tables 4.2.6.8 and 6.1.1.4'
O O 0.0106 0.0060 'International Tables Vol C Tables 4.2.6.8 and 6.1.1.4'
F F 0.0171 0.0103 'International Tables Vol C Tables 4.2.6.8 and 6.1.1.4'

loop_
_geom_angle_atom_site_label_1
_geom_angle_atom_site_label_2
_geom_angle_atom_site_label_3
_geom_angle
C5 N1 C2 109.7(3)
C5 N1 H1 125(3)
C2 N1 H1 126(3)
C3 C2 N1 107.6(4)
C3 C2 C6 129.5(4)
N1 C2 C6 122.8(4)
C2 C3 C4 107.7(4)
C2 C3 H3 126.1
C4 C3 H3 126.1
C5 C4 C3 107.4(4)
C5 C4 H4 126.3
C3 C4 H4 126.3
N1 C5 C4 107.6(3)
N1 C5 C7 123.5(4)
C4 C5 C7 128.9(4)
O1 C6 C2 125.4(4)
O1 C6 H6 117.3
C2 C6 H6 117.3
C12 C7 C8 118.7(3)
C12 C7 C5 122.1(4)
C8 C7 C5 119.2(4)
C9 C8 C7 120.9(4)
C9 C8 H8 119.5
C7 C8 H8 119.5
C10 C9 C8 118.1(4)
C10 C9 H9 121.0
C8 C9 H9 121.0
C11 C10 F1 119.4(4)
C11 C10 C9 122.8(4)
F1 C10 C9 117.8(4)
C10 C11 C12 118.8(4)
C10 C11 H11 120.6
C12 C11 H11 120.6
C7 C12 C11 120.7(4)
C7 C12 H12 119.7
C11 C12 H12 119.7

loop_
_geom_bond_atom_site_label_1
_geom_bond_atom_site_label_2
_geom_bond_distance
F1 C10 1.365(4)
O1 C6 1.223(5)
N1 C5 1.354(5)
N1 C2 1.383(5)
N1 H1 0.89(4)
C2 C3 1.376(5)
C2 C6 1.427(5)
C3 C4 1.401(6)
C3 H3 0.9500
C4 C5 1.399(5)
C4 H4 0.9500
C5 C7 1.471(5)
C6 H6 0.9500
C7 C12 1.382(5)
C7 C8 1.395(6)
C8 C9 1.383(6)
C8 H8 0.9500
C9 C10 1.369(6)
C9 H9 0.9500
C10 C11 1.361(6)
C11 C12 1.383(5)
C11 H11 0.9500
C12 H12 0.9500

loop_
_geom_torsion_atom_site_label_1
_geom_torsion_atom_site_label_2
_geom_torsion_atom_site_label_3
_geom_torsion_atom_site_label_4
_geom_torsion
C5 N1 C2 C3 -0.3(5)
C5 N1 C2 C6 -177.1(4)
N1 C2 C3 C4 0.8(5)
C6 C2 C3 C4 177.3(4)
C2 C3 C4 C5 -1.0(5)
C2 N1 C5 C4 -0.3(5)
C2 N1 C5 C7 178.5(3)
C3 C4 C5 N1 0.8(5)
C3 C4 C5 C7 -178.0(4)
C3 C2 C6 O1 177.6(4)
N1 C2 C6 O1 -6.4(7)
N1 C5 C7 C12 -5.7(6)
C4 C5 C7 C12 172.9(4)
N1 C5 C7 C8 175.7(4)
C4 C5 C7 C8 -5.7(6)
C12 C7 C8 C9 -0.4(6)
C5 C7 C8 C9 178.3(4)
C7 C8 C9 C10 0.9(6)
C8 C9 C10 C11 -1.1(6)
C8 C9 C10 F1 -179.8(4)
F1 C10 C11 C12 179.4(4)
C9 C10 C11 C12 0.7(7)
C8 C7 C12 C11 0.0(6)
C5 C7 C12 C11 -178.7(4)
C10 C11 C12 C7 -0.1(6)
